data_4345487
loop_
_publ_author_name
'Cesari, Cristiana'
'Ciabatti, Iacopo'
'Femoni, Cristina'
'Iapalucci, Maria Carmela'
'Mancini, Federica'
'Zacchini, Stefano'

_publ_section_title
;
 Heteroleptic Chini-Type Platinum Clusters: Synthesis and Characterization
 of Bis-Phospine Derivatives of [Pt3n(CO)6n](2-) (n = 2-4).
;
_journal_issue 3
_journal_name_full 'Inorganic chemistry'
_journal_page_first 1655
_journal_page_last 1668
_journal_paper_doi 10.1021/acs.inorgchem.6b02750
_journal_volume 56
_journal_year 2017
_chemical_formula_sum 'C44 H48 N2 O10 P2 Pt6'
_chemical_formula_weight 1997.32
_chemical_name_systematic
; 
 ? 
;
_space_group_IT_number 15
_symmetry_cell_setting monoclinic
_symmetry_space_group_name_Hall '-C 2yc'
_symmetry_space_group_name_H-M 'C 1 2/c 1'
_atom_sites_solution_hydrogens geom
_atom_sites_solution_primary direct
_atom_sites_solution_secondary difmap
_audit_creation_method SHELXL-97
_cell_angle_alpha 90.00
_cell_angle_beta 120.489(2)
_cell_angle_gamma 90.00
_cell_formula_units_Z 4
_cell_length_a 22.7406(8)
_cell_length_b 11.3119(4)
_cell_length_c 22.0638(8)
_cell_measurement_reflns_used 9950
_cell_measurement_temperature 100(2)
_cell_measurement_theta_max 29.063
_cell_measurement_theta_min 2.569
_cell_volume 4890.9(3)
_computing_cell_refinement 'APEX2 (Bruker AXS, 2006)'
_computing_data_collection 'APEX2 (Bruker AXS, 2006)'
_computing_data_reduction 'SAINT (Bruker AXS, 2004)'
_computing_molecular_graphics 'SCHAKAL99 (Keller, 1999)'
_computing_publication_material 'XCIF (Bruker AXS, 2001)'
_computing_structure_refinement 'SHELXL-97 (Sheldrick, 1997)'
_computing_structure_solution 'SHELXS-97 (Sheldrick, 1990)'
_diffrn_ambient_temperature 100(2)
_diffrn_measured_fraction_theta_full 1.000
_diffrn_measured_fraction_theta_max 1.000
_diffrn_measurement_device_type 'CCD area detector'
_diffrn_measurement_method 'phi and omega scans'
_diffrn_radiation_monochromator graphite
_diffrn_radiation_source 'fine-focus sealed tube'
_diffrn_radiation_type MoK\a
_diffrn_radiation_wavelength 0.71073
_diffrn_reflns_av_R_equivalents 0.0511
_diffrn_reflns_av_unetI/netI 0.0292
_diffrn_reflns_limit_h_max 28
_diffrn_reflns_limit_h_min -28
_diffrn_reflns_limit_k_max 14
_diffrn_reflns_limit_k_min -14
_diffrn_reflns_limit_l_max 28
_diffrn_reflns_limit_l_min -28
_diffrn_reflns_number 40003
_diffrn_reflns_theta_full 27.00
_diffrn_reflns_theta_max 27.00
_diffrn_reflns_theta_min 2.08
_exptl_absorpt_coefficient_mu 17.217
_exptl_absorpt_correction_T_max 0.2778
_exptl_absorpt_correction_T_min 0.1821
_exptl_absorpt_correction_type empirical
_exptl_absorpt_process_details
;
 Data were corrected for Lorentz polarization and absorption
 effects (empirical absorption corrections SADABS).
 R(int) = 0.1449 (selected reflections only, before parameter refinement)
 R(int) = 0.0599 (selected reflections only, after parameter refinement)
;
_exptl_crystal_colour orange-red
_exptl_crystal_density_diffrn 2.713
_exptl_crystal_density_method 'not measured'
_exptl_crystal_description prism
_exptl_crystal_F_000 3616
_exptl_crystal_size_max 0.15
_exptl_crystal_size_mid 0.13
_exptl_crystal_size_min 0.10
_refine_diff_density_max 1.069
_refine_diff_density_min -1.394
_refine_diff_density_rms 0.171
_refine_ls_extinction_method none
_refine_ls_goodness_of_fit_ref 1.102
_refine_ls_hydrogen_treatment constr
_refine_ls_matrix_type full
_refine_ls_number_parameters 289
_refine_ls_number_reflns 5351
_refine_ls_number_restraints 30
_refine_ls_restrained_S_all 1.101
_refine_ls_R_factor_all 0.0282
_refine_ls_R_factor_gt 0.0218
_refine_ls_shift/su_max 0.001
_refine_ls_shift/su_mean 0.000
_refine_ls_structure_factor_coef Fsqd
_refine_ls_weighting_details 'calc w=1/[\s^2^(Fo^2^)+(0.0040P)^2^+39.9872P] where P=(Fo^2^+2Fc^2^)/3'
_refine_ls_weighting_scheme calc
_refine_ls_wR_factor_gt 0.0433
_refine_ls_wR_factor_ref 0.0451
_reflns_number_gt 4735
_reflns_number_total 5351
_reflns_threshold_expression >2sigma(I)
_cod_data_source_file ic6b02750_si_002.cif
_cod_data_source_block '[NMe4]2[Pt6(CO)10(dppe)]'
_cod_depositor_comments
;
The following automatic conversions were performed:

'_symmetry_cell_setting' value 'Monoclinic' changed to 'monoclinic'
according to
/home/data/users/saulius/crontab/automatic-downloads/current/ACS/lib/dictionaries/cif_core.dic
dictionary named 'cif_core.dic' version 2.4.2 from 2011-04-26.

Automatic conversion script
Id: cif_fix_values 4973 2017-02-22 13:04:09Z antanas 
;
_cod_original_sg_symbol_H-M C2/c
_cod_database_code 4345487

loop_
_symmetry_equiv_pos_as_xyz
'x, y, z'
'-x, y, -z+1/2'
'x+1/2, y+1/2, z'
'-x+1/2, y+1/2, -z+1/2'
'-x, -y, -z'
'x, -y, z-1/2'
'-x+1/2, -y+1/2, -z'
'x+1/2, -y+1/2, z-1/2'

loop_
_atom_site_label
_atom_site_type_symbol
_atom_site_fract_x
_atom_site_fract_y
_atom_site_fract_z
_atom_site_U_iso_or_equiv
_atom_site_adp_type
_atom_site_occupancy
_atom_site_symmetry_multiplicity
_atom_site_calc_flag
_atom_site_refinement_flags
Pt1 Pt 0.065897(10) 0.783633(16) 0.318329(10) 0.01472(5) Uani 1 1 d .
Pt2 Pt 0.076917(10) 0.551129(16) 0.312502(10) 0.01571(5) Uani 1 1 d .
Pt3 Pt -0.012495(10) 0.644442(17) 0.344499(10) 0.01662(5) Uani 1 1 d .
C1 C 0.1467(3) 0.6912(4) 0.3301(3) 0.0199(11) Uani 1 1 d .
C2 C 0.1202(3) 0.4200(4) 0.3023(3) 0.0170(10) Uani 1 1 d .
C3 C 0.0197(3) 0.4727(5) 0.3486(3) 0.0203(11) Uani 1 1 d .
C4 C -0.0628(3) 0.6215(5) 0.3888(3) 0.0271(13) Uani 1 1 d .
C5 C 0.0077(3) 0.8255(4) 0.3596(3) 0.0178(11) Uani 1 1 d .
O1 O 0.20427(19) 0.6972(3) 0.3473(2) 0.0254(9) Uani 1 1 d .
O2 O 0.1455(2) 0.3375(3) 0.2954(2) 0.0288(9) Uani 1 1 d .
O3 O 0.0115(2) 0.3779(3) 0.3664(2) 0.0320(10) Uani 1 1 d .
O4 O -0.0847(2) 0.6046(5) 0.4244(2) 0.0494(13) Uani 1 1 d .
O5 O -0.0055(2) 0.9045(3) 0.3867(2) 0.0246(8) Uani 1 1 d .
P1 P 0.09951(7) 0.96865(11) 0.31425(7) 0.0154(3) Uani 1 1 d .
C101 C 0.1375(3) 1.0448(5) 0.3989(3) 0.0183(11) Uani 1 1 d .
C102 C 0.1946(3) 0.9930(5) 0.4554(3) 0.0237(12) Uani 1 1 d .
H102 H 0.2104 0.9190 0.4490 0.028 Uiso 1 1 calc R
C103 C 0.2287(3) 1.0473(5) 0.5205(3) 0.0307(13) Uani 1 1 d .
H103 H 0.2682 1.0117 0.5583 0.037 Uiso 1 1 calc R
C105 C 0.1472(3) 1.2051(5) 0.4759(3) 0.0267(13) Uani 1 1 d .
H105 H 0.1302 1.2769 0.4835 0.032 Uiso 1 1 calc R
C106 C 0.1136(3) 1.1515(5) 0.4095(3) 0.0210(11) Uani 1 1 d .
H106 H 0.0745 1.1879 0.3717 0.025 Uiso 1 1 calc R
C107 C 0.1665(3) 0.9853(4) 0.2918(3) 0.0199(11) Uani 1 1 d .
C108 C 0.2127(3) 1.0795(5) 0.3203(3) 0.0235(12) Uani 1 1 d .
H108 H 0.2103 1.1323 0.3525 0.028 Uiso 1 1 calc R
C109 C 0.2624(3) 1.0956(5) 0.3016(3) 0.0291(13) Uani 1 1 d .
H109 H 0.2935 1.1597 0.3209 0.035 Uiso 1 1 calc R
C110 C 0.2663(3) 1.0194(5) 0.2557(4) 0.0322(14) Uani 1 1 d .
H110 H 0.3005 1.0299 0.2434 0.039 Uiso 1 1 calc R
C111 C 0.2201(3) 0.9268(5) 0.2269(3) 0.0305(14) Uani 1 1 d .
H111 H 0.2227 0.8742 0.1948 0.037 Uiso 1 1 calc R
C112 C 0.1699(3) 0.9098(5) 0.2445(3) 0.0230(12) Uani 1 1 d .
H112 H 0.1382 0.8467 0.2241 0.028 Uiso 1 1 calc R
C113 C 0.0341(2) 1.0704(4) 0.2505(3) 0.0159(10) Uani 1 1 d .
H11A H 0.0529 1.1516 0.2609 0.019 Uiso 1 1 calc R
H11B H 0.0249 1.0496 0.2028 0.019 Uiso 1 1 calc R
C114 C 0.2047(3) 1.1539(5) 0.5299(3) 0.0290(13) Uani 1 1 d .
H114 H 0.2284 1.1922 0.5743 0.035 Uiso 1 1 calc R
N1 N 0.4002(3) 0.7068(5) 0.4232(2) 0.0301(11) Uani 1 1 d U
C201 C 0.3683(4) 0.7251(7) 0.3457(3) 0.0430(17) Uani 1 1 d U
H20A H 0.3805 0.6591 0.3253 0.064 Uiso 1 1 calc R
H20B H 0.3850 0.7992 0.3369 0.064 Uiso 1 1 calc R
H20C H 0.3186 0.7288 0.3240 0.064 Uiso 1 1 calc R
C202 C 0.3820(5) 0.8049(8) 0.4541(4) 0.071(3) Uani 1 1 d U
H20D H 0.4004 0.8789 0.4476 0.106 Uiso 1 1 calc R
H20E H 0.4011 0.7904 0.5045 0.106 Uiso 1 1 calc R
H20F H 0.3322 0.8108 0.4310 0.106 Uiso 1 1 calc R
C203 C 0.3716(4) 0.5954(7) 0.4345(4) 0.052(2) Uani 1 1 d U
H20G H 0.3837 0.5285 0.4147 0.078 Uiso 1 1 calc R
H20H H 0.3219 0.6018 0.4111 0.078 Uiso 1 1 calc R
H20I H 0.3906 0.5829 0.4850 0.078 Uiso 1 1 calc R
C204 C 0.4750(3) 0.6928(7) 0.4568(3) 0.0441(18) Uani 1 1 d U
H20J H 0.4852 0.6259 0.4354 0.066 Uiso 1 1 calc R
H20K H 0.4947 0.6782 0.5073 0.066 Uiso 1 1 calc R
H20L H 0.4948 0.7651 0.4501 0.066 Uiso 1 1 calc R

loop_
_atom_site_aniso_label
_atom_site_aniso_U_11
_atom_site_aniso_U_22
_atom_site_aniso_U_33
_atom_site_aniso_U_23
_atom_site_aniso_U_13
_atom_site_aniso_U_12
Pt1 0.01600(10) 0.01107(9) 0.01749(10) 0.00081(7) 0.00880(8) 0.00029(7)
Pt2 0.01613(10) 0.01139(9) 0.01908(10) 0.00060(7) 0.00855(8) 0.00042(8)
Pt3 0.01663(11) 0.01463(9) 0.01964(10) 0.00114(7) 0.00996(8) -0.00020(8)
C1 0.027(3) 0.015(2) 0.019(3) -0.001(2) 0.013(2) -0.003(2)
C2 0.015(3) 0.016(2) 0.017(3) 0.001(2) 0.006(2) -0.002(2)
C3 0.019(3) 0.017(3) 0.027(3) 0.002(2) 0.013(2) 0.001(2)
C4 0.018(3) 0.033(3) 0.030(3) -0.003(3) 0.012(3) -0.006(2)
C5 0.016(3) 0.012(2) 0.024(3) 0.003(2) 0.009(2) -0.001(2)
O1 0.017(2) 0.021(2) 0.039(2) -0.0006(17) 0.0142(18) -0.0004(16)
O2 0.034(2) 0.020(2) 0.039(2) 0.0012(17) 0.023(2) 0.0034(18)
O3 0.035(2) 0.019(2) 0.049(3) 0.0100(18) 0.027(2) 0.0023(18)
O4 0.040(3) 0.077(4) 0.041(3) -0.009(3) 0.028(2) -0.020(3)
O5 0.033(2) 0.023(2) 0.027(2) -0.0014(16) 0.0217(19) 0.0016(17)
P1 0.0171(7) 0.0114(6) 0.0194(7) -0.0002(5) 0.0104(6) 0.0008(5)
C101 0.017(3) 0.019(3) 0.022(3) 0.002(2) 0.012(2) -0.004(2)
C102 0.019(3) 0.021(3) 0.026(3) 0.001(2) 0.007(2) -0.001(2)
C103 0.029(3) 0.030(3) 0.024(3) 0.002(2) 0.007(3) -0.006(3)
C105 0.035(3) 0.020(3) 0.030(3) -0.008(2) 0.020(3) -0.009(3)
C106 0.021(3) 0.021(3) 0.021(3) 0.001(2) 0.011(2) 0.001(2)
C107 0.020(3) 0.012(2) 0.027(3) 0.003(2) 0.012(2) 0.004(2)
C108 0.025(3) 0.014(3) 0.032(3) 0.006(2) 0.016(3) 0.003(2)
C109 0.022(3) 0.015(3) 0.051(4) 0.010(3) 0.019(3) 0.003(2)
C110 0.032(3) 0.022(3) 0.056(4) 0.015(3) 0.032(3) 0.009(3)
C111 0.040(4) 0.022(3) 0.044(4) 0.006(3) 0.033(3) 0.008(3)
C112 0.028(3) 0.015(2) 0.029(3) 0.001(2) 0.017(3) 0.001(2)
C113 0.014(3) 0.011(2) 0.021(3) 0.0009(19) 0.007(2) 0.0005(19)
C114 0.034(4) 0.029(3) 0.024(3) -0.009(2) 0.015(3) -0.014(3)
N1 0.029(3) 0.040(3) 0.021(2) 0.002(2) 0.013(2) -0.002(2)
C201 0.048(4) 0.054(4) 0.022(3) 0.001(3) 0.014(3) -0.016(4)
C202 0.080(6) 0.063(5) 0.041(4) -0.014(4) 0.009(4) 0.027(5)
C203 0.031(4) 0.069(5) 0.044(4) 0.019(4) 0.010(3) -0.010(4)
C204 0.031(4) 0.068(5) 0.030(3) 0.006(3) 0.013(3) -0.017(3)

loop_
_atom_type_symbol
_atom_type_description
_atom_type_scat_dispersion_real
_atom_type_scat_dispersion_imag
_atom_type_scat_source
C C 0.0033 0.0016 'International Tables Vol C Tables 4.2.6.8 and 6.1.1.4'
H H 0.0000 0.0000 'International Tables Vol C Tables 4.2.6.8 and 6.1.1.4'
N N 0.0061 0.0033 'International Tables Vol C Tables 4.2.6.8 and 6.1.1.4'
O O 0.0106 0.0060 'International Tables Vol C Tables 4.2.6.8 and 6.1.1.4'
P P 0.1023 0.0942 'International Tables Vol C Tables 4.2.6.8 and 6.1.1.4'
Pt Pt -1.7033 8.3905 'International Tables Vol C Tables 4.2.6.8 and 6.1.1.4'

loop_
_geom_angle_atom_site_label_1
_geom_angle_atom_site_label_2
_geom_angle_atom_site_label_3
_geom_angle
_geom_angle_site_symmetry_1
_geom_angle_site_symmetry_3
C5 Pt1 C1 146.4(2) . .
C5 Pt1 P1 96.59(14) . .
C1 Pt1 P1 100.51(15) . .
C5 Pt1 Pt2 110.86(14) . .
C1 Pt1 Pt2 52.30(15) . .
P1 Pt1 Pt2 151.66(3) . .
C5 Pt1 Pt3 50.98(14) . .
C1 Pt1 Pt3 109.50(14) . .
P1 Pt1 Pt3 147.36(3) . .
Pt2 Pt1 Pt3 60.802(7) . .
C5 Pt1 Pt1 84.44(15) . 2
C1 Pt1 Pt1 120.90(15) . 2
P1 Pt1 Pt1 98.47(3) . 2
Pt2 Pt1 Pt1 91.272(6) . 2
Pt3 Pt1 Pt1 77.206(8) . 2
C2 Pt2 C3 100.5(2) . .
C2 Pt2 C1 102.9(2) . .
C3 Pt2 C1 144.5(2) . .
C2 Pt2 Pt1 150.18(15) . .
C3 Pt2 Pt1 108.53(15) . .
C1 Pt2 Pt1 48.29(15) . .
C2 Pt2 Pt3 149.94(15) . .
C3 Pt2 Pt3 49.49(15) . .
C1 Pt2 Pt3 104.65(14) . .
Pt1 Pt2 Pt3 59.619(7) . .
C2 Pt2 Pt2 108.29(16) . 2
C3 Pt2 Pt2 72.47(15) . 2
C1 Pt2 Pt2 123.29(14) . 2
Pt1 Pt2 Pt2 87.276(6) . 2
Pt3 Pt2 Pt2 65.171(8) . 2
C2 Pt2 Pt3 96.49(15) . 2
C3 Pt2 Pt3 122.46(15) . 2
C1 Pt2 Pt3 80.85(14) . 2
Pt1 Pt2 Pt3 73.792(7) . 2
Pt3 Pt2 Pt3 99.452(9) . 2
Pt2 Pt2 Pt3 50.001(7) 2 2
C4 Pt3 C3 98.3(2) . .
C4 Pt3 C5 101.3(2) . .
C3 Pt3 C5 150.8(2) . .
C4 Pt3 Pt1 148.99(18) . .
C3 Pt3 Pt1 107.82(14) . .
C5 Pt3 Pt1 48.34(14) . .
C4 Pt3 Pt2 146.35(19) . .
C3 Pt3 Pt2 48.81(14) . .
C5 Pt3 Pt2 107.07(14) . .
Pt1 Pt3 Pt2 59.579(7) . .
C4 Pt3 Pt2 117.34(18) . 2
C3 Pt3 Pt2 72.05(15) . 2
C5 Pt3 Pt2 116.25(14) . 2
Pt1 Pt3 Pt2 87.073(8) . 2
Pt2 Pt3 Pt2 64.828(8) . 2
O1 C1 Pt1 144.4(4) . .
O1 C1 Pt2 135.4(4) . .
Pt1 C1 Pt2 79.4(2) . .
O2 C2 Pt2 178.3(4) . .
O3 C3 Pt2 139.4(4) . .
O3 C3 Pt3 138.8(4) . .
Pt2 C3 Pt3 81.70(19) . .
O4 C4 Pt3 170.1(5) . .
O5 C5 Pt1 142.5(4) . .
O5 C5 Pt3 136.4(4) . .
Pt1 C5 Pt3 80.68(19) . .
C101 P1 C107 101.6(2) . .
C101 P1 C113 105.4(2) . .
C107 P1 C113 100.9(2) . .
C101 P1 Pt1 113.09(17) . .
C107 P1 Pt1 116.92(17) . .
C113 P1 Pt1 116.98(16) . .
C106 C101 C102 118.8(5) . .
C106 C101 P1 123.9(4) . .
C102 C101 P1 117.3(4) . .
C103 C102 C101 121.3(5) . .
C103 C102 H102 119.3 . .
C101 C102 H102 119.3 . .
C114 C103 C102 119.1(6) . .
C114 C103 H103 120.4 . .
C102 C103 H103 120.4 . .
C114 C105 C106 119.9(5) . .
C114 C105 H105 120.0 . .
C106 C105 H105 120.0 . .
C101 C106 C105 119.9(5) . .
C101 C106 H106 120.1 . .
C105 C106 H106 120.1 . .
C112 C107 C108 119.6(5) . .
C112 C107 P1 120.8(4) . .
C108 C107 P1 119.5(4) . .
C109 C108 C107 120.0(5) . .
C109 C108 H108 120.0 . .
C107 C108 H108 120.0 . .
C110 C109 C108 120.2(6) . .
C110 C109 H109 119.9 . .
C108 C109 H109 119.9 . .
C109 C110 C111 119.7(5) . .
C109 C110 H110 120.2 . .
C111 C110 H110 120.2 . .
C110 C111 C112 120.9(5) . .
C110 C111 H111 119.5 . .
C112 C111 H111 119.5 . .
C107 C112 C111 119.5(5) . .
C107 C112 H112 120.2 . .
C111 C112 H112 120.2 . .
C113 C113 P1 115.3(4) 2 .
C113 C113 H11A 108.4 2 .
P1 C113 H11A 108.4 . .
C113 C113 H11B 108.4 2 .
P1 C113 H11B 108.4 . .
H11A C113 H11B 107.5 . .
C105 C114 C103 120.9(5) . .
C105 C114 H114 119.6 . .
C103 C114 H114 119.6 . .
C202 N1 C204 111.8(6) . .
C202 N1 C203 108.1(6) . .
C204 N1 C203 108.2(5) . .
C202 N1 C201 109.9(6) . .
C204 N1 C201 110.8(5) . .
C203 N1 C201 107.9(5) . .
N1 C201 H20A 109.5 . .
N1 C201 H20B 109.5 . .
H20A C201 H20B 109.5 . .
N1 C201 H20C 109.5 . .
H20A C201 H20C 109.5 . .
H20B C201 H20C 109.5 . .
N1 C202 H20D 109.5 . .
N1 C202 H20E 109.5 . .
H20D C202 H20E 109.5 . .
N1 C202 H20F 109.5 . .
H20D C202 H20F 109.5 . .
H20E C202 H20F 109.5 . .
N1 C203 H20G 109.5 . .
N1 C203 H20H 109.5 . .
H20G C203 H20H 109.5 . .
N1 C203 H20I 109.5 . .
H20G C203 H20I 109.5 . .
H20H C203 H20I 109.5 . .
N1 C204 H20J 109.5 . .
N1 C204 H20K 109.5 . .
H20J C204 H20K 109.5 . .
N1 C204 H20L 109.5 . .
H20J C204 H20L 109.5 . .
H20K C204 H20L 109.5 . .

loop_
_geom_bond_atom_site_label_1
_geom_bond_atom_site_label_2
_geom_bond_distance
_geom_bond_site_symmetry_2
Pt1 C5 2.008(5) .
Pt1 C1 2.014(6) .
Pt1 P1 2.2456(13) .
Pt1 Pt2 2.6513(3) .
Pt1 Pt3 2.6524(3) .
Pt1 Pt1 2.9839(4) 2
Pt2 C2 1.856(5) .
Pt2 C3 2.041(5) .
Pt2 C1 2.134(5) .
Pt2 Pt3 2.6839(3) .
Pt2 Pt2 3.1708(4) 2
Pt2 Pt3 3.1797(3) 2
Pt3 C4 1.861(6) .
Pt3 C3 2.062(5) .
Pt3 C5 2.088(5) .
Pt3 Pt2 3.1797(3) 2
C1 O1 1.165(6) .
C2 O2 1.147(6) .
C3 O3 1.189(6) .
C4 O4 1.139(7) .
C5 O5 1.194(6) .
P1 C101 1.828(5) .
P1 C107 1.836(5) .
P1 C113 1.842(5) .
C101 C106 1.392(7) .
C101 C102 1.392(7) .
C102 C103 1.383(8) .
C102 H102 0.9500 .
C103 C114 1.381(8) .
C103 H103 0.9500 .
C105 C114 1.373(9) .
C105 C106 1.401(7) .
C105 H105 0.9500 .
C106 H106 0.9500 .
C107 C112 1.380(7) .
C107 C108 1.401(8) .
C108 C109 1.398(8) .
C108 H108 0.9500 .
C109 C110 1.368(9) .
C109 H109 0.9500 .
C110 C111 1.389(9) .
C110 H110 0.9500 .
C111 C112 1.393(8) .
C111 H111 0.9500 .
C112 H112 0.9500 .
C113 C113 1.541(9) 2
C113 H11A 0.9900 .
C113 H11B 0.9900 .
C114 H114 0.9500 .
N1 C202 1.468(9) .
N1 C204 1.480(8) .
N1 C203 1.495(8) .
N1 C201 1.496(7) .
C201 H20A 0.9800 .
C201 H20B 0.9800 .
C201 H20C 0.9800 .
C202 H20D 0.9800 .
C202 H20E 0.9800 .
C202 H20F 0.9800 .
C203 H20G 0.9800 .
C203 H20H 0.9800 .
C203 H20I 0.9800 .
C204 H20J 0.9800 .
C204 H20K 0.9800 .
C204 H20L 0.9800 .

loop_
_geom_torsion_atom_site_label_1
_geom_torsion_atom_site_label_2
_geom_torsion_atom_site_label_3
_geom_torsion_atom_site_label_4
_geom_torsion
_geom_torsion_site_symmetry_1
_geom_torsion_site_symmetry_4
C5 Pt1 Pt2 C2 -164.1(3) . .
C1 Pt1 Pt2 C2 -17.8(4) . .
P1 Pt1 Pt2 C2 0.8(3) . .
Pt3 Pt1 Pt2 C2 -174.1(3) . .
Pt1 Pt1 Pt2 C2 111.4(3) 2 .
C5 Pt1 Pt2 C3 2.1(2) . .
C1 Pt1 Pt2 C3 148.4(2) . .
P1 Pt1 Pt2 C3 167.01(18) . .
Pt3 Pt1 Pt2 C3 -7.84(16) . .
Pt1 Pt1 Pt2 C3 -82.40(16) 2 .
C5 Pt1 Pt2 C1 -146.3(2) . .
P1 Pt1 Pt2 C1 18.6(2) . .
Pt3 Pt1 Pt2 C1 -156.23(18) . .
Pt1 Pt1 Pt2 C1 129.20(18) 2 .
C5 Pt1 Pt2 Pt3 9.97(16) . .
C1 Pt1 Pt2 Pt3 156.23(18) . .
P1 Pt1 Pt2 Pt3 174.85(7) . .
Pt1 Pt1 Pt2 Pt3 -74.564(10) 2 .
C5 Pt1 Pt2 Pt2 72.63(16) . 2
C1 Pt1 Pt2 Pt2 -141.12(18) . 2
P1 Pt1 Pt2 Pt2 -122.50(7) . 2
Pt3 Pt1 Pt2 Pt2 62.651(9) . 2
Pt1 Pt1 Pt2 Pt2 -11.913(10) 2 2
C5 Pt1 Pt2 Pt3 121.61(16) . 2
C1 Pt1 Pt2 Pt3 -92.14(18) . 2
P1 Pt1 Pt2 Pt3 -73.52(7) . 2
Pt3 Pt1 Pt2 Pt3 111.633(8) . 2
Pt1 Pt1 Pt2 Pt3 37.068(8) 2 2
C5 Pt1 Pt3 C4 -14.2(4) . .
C1 Pt1 Pt3 C4 134.0(4) . .
P1 Pt1 Pt3 C4 -21.7(4) . .
Pt2 Pt1 Pt3 C4 153.8(4) . .
Pt1 Pt1 Pt3 C4 -107.4(4) 2 .
C5 Pt1 Pt3 C3 -160.2(2) . .
C1 Pt1 Pt3 C3 -12.0(2) . .
P1 Pt1 Pt3 C3 -167.74(17) . .
Pt2 Pt1 Pt3 C3 7.73(16) . .
Pt1 Pt1 Pt3 C3 106.53(16) 2 .
C1 Pt1 Pt3 C5 148.2(2) . .
P1 Pt1 Pt3 C5 -7.5(2) . .
Pt2 Pt1 Pt3 C5 167.97(19) . .
Pt1 Pt1 Pt3 C5 -93.23(19) 2 .
C5 Pt1 Pt3 Pt2 -167.97(19) . .
C1 Pt1 Pt3 Pt2 -19.77(16) . .
P1 Pt1 Pt3 Pt2 -175.47(7) . .
Pt1 Pt1 Pt3 Pt2 98.799(8) 2 .
C5 Pt1 Pt3 Pt2 129.66(19) . 2
C1 Pt1 Pt3 Pt2 -82.14(16) . 2
P1 Pt1 Pt3 Pt2 122.17(7) . 2
Pt2 Pt1 Pt3 Pt2 -62.363(8) . 2
Pt1 Pt1 Pt3 Pt2 36.436(6) 2 2
C2 Pt2 Pt3 C4 18.4(4) . .
C3 Pt2 Pt3 C4 14.5(4) . .
C1 Pt2 Pt3 C4 -137.6(4) . .
Pt1 Pt2 Pt3 C4 -155.7(3) . .
Pt2 Pt2 Pt3 C4 102.1(3) 2 .
Pt3 Pt2 Pt3 C4 139.5(3) 2 .
C2 Pt2 Pt3 C3 3.9(4) . .
C1 Pt2 Pt3 C3 -152.1(2) . .
Pt1 Pt2 Pt3 C3 -170.2(2) . .
Pt2 Pt2 Pt3 C3 87.6(2) 2 .
Pt3 Pt2 Pt3 C3 125.0(2) 2 .
C2 Pt2 Pt3 C5 164.7(3) . .
C3 Pt2 Pt3 C5 160.8(3) . .
C1 Pt2 Pt3 C5 8.7(2) . .
Pt1 Pt2 Pt3 C5 -9.37(15) . .
Pt2 Pt2 Pt3 C5 -111.53(15) 2 .
Pt3 Pt2 Pt3 C5 -74.18(15) 2 .
C2 Pt2 Pt3 Pt1 174.1(3) . .
C3 Pt2 Pt3 Pt1 170.2(2) . .
C1 Pt2 Pt3 Pt1 18.12(14) . .
Pt2 Pt2 Pt3 Pt1 -102.154(8) 2 .
Pt3 Pt2 Pt3 Pt1 -64.811(7) 2 .
C2 Pt2 Pt3 Pt2 -83.7(3) . 2
C3 Pt2 Pt3 Pt2 -87.6(2) . 2
C1 Pt2 Pt3 Pt2 120.27(14) . 2
Pt1 Pt2 Pt3 Pt2 102.154(8) . 2
Pt3 Pt2 Pt3 Pt2 37.343(8) 2 2
C5 Pt1 C1 O1 -99.4(8) . .
P1 Pt1 C1 O1 19.9(7) . .
Pt2 Pt1 C1 O1 -169.0(8) . .
Pt3 Pt1 C1 O1 -147.0(7) . .
Pt1 Pt1 C1 O1 126.5(7) 2 .
C5 Pt1 C1 Pt2 69.6(4) . .
P1 Pt1 C1 Pt2 -171.13(9) . .
Pt3 Pt1 C1 Pt2 21.92(16) . .
Pt1 Pt1 C1 Pt2 -64.54(17) 2 .
C2 Pt2 C1 O1 -18.1(6) . .
C3 Pt2 C1 O1 112.0(6) . .
Pt1 Pt2 C1 O1 170.9(7) . .
Pt3 Pt2 C1 O1 149.8(5) . .
Pt2 Pt2 C1 O1 -140.5(5) 2 .
Pt3 Pt2 C1 O1 -112.7(6) 2 .
C2 Pt2 C1 Pt1 171.01(18) . .
C3 Pt2 C1 Pt1 -58.9(4) . .
Pt3 Pt2 C1 Pt1 -21.06(16) . .
Pt2 Pt2 C1 Pt1 48.60(19) 2 .
Pt3 Pt2 C1 Pt1 76.40(12) 2 .
C3 Pt2 C2 O2 42(15) . .
C1 Pt2 C2 O2 -165(15) . .
Pt1 Pt2 C2 O2 -152(15) . .
Pt3 Pt2 C2 O2 39(15) . .
Pt2 Pt2 C2 O2 -33(15) 2 .
Pt3 Pt2 C2 O2 -83(15) 2 .
C2 Pt2 C3 O3 5.5(7) . .
C1 Pt2 C3 O3 -125.2(7) . .
Pt1 Pt2 C3 O3 -167.6(6) . .
Pt3 Pt2 C3 O3 -176.5(8) . .
Pt2 Pt2 C3 O3 111.5(7) 2 .
Pt3 Pt2 C3 O3 110.2(7) 2 .
C2 Pt2 C3 Pt3 -178.01(19) . .
C1 Pt2 C3 Pt3 51.3(4) . .
Pt1 Pt2 C3 Pt3 8.90(18) . .
Pt2 Pt2 C3 Pt3 -71.98(12) 2 .
Pt3 Pt2 C3 Pt3 -73.29(18) 2 .
C4 Pt3 C3 O3 4.6(7) . .
C5 Pt3 C3 O3 136.5(6) . .
Pt1 Pt3 C3 O3 167.7(6) . .
Pt2 Pt3 C3 O3 176.6(8) . .
Pt2 Pt3 C3 O3 -111.5(7) 2 .
C4 Pt3 C3 Pt2 -172.0(2) . .
C5 Pt3 C3 Pt2 -40.0(5) . .
Pt1 Pt3 C3 Pt2 -8.86(18) . .
Pt2 Pt3 C3 Pt2 71.90(12) 2 .
C3 Pt3 C4 O4 69(3) . .
C5 Pt3 C4 O4 -89(3) . .
Pt1 Pt3 C4 O4 -78(3) . .
Pt2 Pt3 C4 O4 58(3) . .
Pt2 Pt3 C4 O4 143(3) 2 .
C1 Pt1 C5 O5 108.6(7) . .
P1 Pt1 C5 O5 -11.8(7) . .
Pt2 Pt1 C5 O5 161.1(6) . .
Pt3 Pt1 C5 O5 172.3(8) . .
Pt1 Pt1 C5 O5 -109.7(7) 2 .
C1 Pt1 C5 Pt3 -63.7(4) . .
P1 Pt1 C5 Pt3 175.94(11) . .
Pt2 Pt1 C5 Pt3 -11.22(18) . .
Pt1 Pt1 C5 Pt3 78.02(12) 2 .
C4 Pt3 C5 O5 -0.6(6) . .
C3 Pt3 C5 O5 -131.9(6) . .
Pt1 Pt3 C5 O5 -173.2(7) . .
Pt2 Pt3 C5 O5 -162.4(6) . .
Pt2 Pt3 C5 O5 127.8(6) 2 .
C4 Pt3 C5 Pt1 172.6(2) . .
C3 Pt3 C5 Pt1 41.3(5) . .
Pt2 Pt3 C5 Pt1 10.83(17) . .
Pt2 Pt3 C5 Pt1 -59.01(17) 2 .
C5 Pt1 P1 C101 53.7(2) . .
C1 Pt1 P1 C101 -97.2(2) . .
Pt2 Pt1 P1 C101 -112.13(19) . .
Pt3 Pt1 P1 C101 59.5(2) . .
Pt1 Pt1 P1 C101 139.00(18) 2 .
C5 Pt1 P1 C107 171.1(2) . .
C1 Pt1 P1 C107 20.2(3) . .
Pt2 Pt1 P1 C107 5.3(2) . .
Pt3 Pt1 P1 C107 176.99(19) . .
Pt1 Pt1 P1 C107 -103.5(2) 2 .
C5 Pt1 P1 C113 -69.1(2) . .
C1 Pt1 P1 C113 140.0(2) . .
Pt2 Pt1 P1 C113 125.07(18) . .
Pt3 Pt1 P1 C113 -63.3(2) . .
Pt1 Pt1 P1 C113 16.20(19) 2 .
C107 P1 C101 C106 111.1(5) . .
C113 P1 C101 C106 6.3(5) . .
Pt1 P1 C101 C106 -122.7(4) . .
C107 P1 C101 C102 -67.6(4) . .
C113 P1 C101 C102 -172.4(4) . .
Pt1 P1 C101 C102 58.6(4) . .
C106 C101 C102 C103 -2.0(8) . .
P1 C101 C102 C103 176.8(4) . .
C101 C102 C103 C114 1.3(9) . .
C102 C101 C106 C105 0.5(8) . .
P1 C101 C106 C105 -178.2(4) . .
C114 C105 C106 C101 1.7(8) . .
C101 P1 C107 C112 158.5(4) . .
C113 P1 C107 C112 -93.1(5) . .
Pt1 P1 C107 C112 34.9(5) . .
C101 P1 C107 C108 -24.7(5) . .
C113 P1 C107 C108 83.7(5) . .
Pt1 P1 C107 C108 -148.3(4) . .
C112 C107 C108 C109 -0.8(8) . .
P1 C107 C108 C109 -177.7(4) . .
C107 C108 C109 C110 -0.3(9) . .
C108 C109 C110 C111 0.8(9) . .
C109 C110 C111 C112 -0.3(9) . .
C108 C107 C112 C111 1.3(8) . .
P1 C107 C112 C111 178.1(4) . .
C110 C111 C112 C107 -0.7(9) . .
C101 P1 C113 C113 -80.1(4) . 2
C107 P1 C113 C113 174.5(4) . 2
Pt1 P1 C113 C113 46.5(4) . 2
C106 C105 C114 C103 -2.5(9) . .
C102 C103 C114 C105 1.0(9) . .
